data_7201473
loop_
_publ_author_name
'Gu, Zhi-Guo'
'Sevov, Slavi C.'

_publ_section_title
;
 Syntheses, structures, and magnetic properties of heterometallic
 coordination polymers with carboxyphosphonate linkers
;
_journal_issue 44
_journal_name_full 'Journal of Materials Chemistry'
_journal_page_first 8442
_journal_paper_doi 10.1039/b915459k
_journal_volume 19
_journal_year 2009
_chemical_formula_sum 'C10 H32 Co2 Cu2 N2 O24 P2'
_chemical_formula_weight 871.26
_chemical_name_systematic
;
?
;
_space_group_IT_number 14
_symmetry_cell_setting monoclinic
_symmetry_space_group_name_Hall '-P 2yn'
_symmetry_space_group_name_H-M 'P 1 21/n 1'
_atom_sites_solution_hydrogens geom
_atom_sites_solution_primary direct
_atom_sites_solution_secondary difmap
_audit_creation_method SHELXL-97
_cell_angle_alpha 90.00
_cell_angle_beta 95.628(2)
_cell_angle_gamma 90.00
_cell_formula_units_Z 4
_cell_length_a 10.0105(4)
_cell_length_b 16.7050(7)
_cell_length_c 15.9762(7)
_cell_measurement_reflns_used 9930
_cell_measurement_temperature 100(2)
_cell_measurement_theta_max 28.35
_cell_measurement_theta_min 2.30
_cell_volume 2658.75(19)
_computing_cell_refinement SMART
_computing_data_collection 'SMART (Bruker, 2000)'
_computing_data_reduction 'SAINT (Bruker, 2000)'
_computing_molecular_graphics SHELXTL
_computing_publication_material SHELXTL
_computing_structure_refinement 'SHELXL-97 (Sheldrick, 1997)'
_computing_structure_solution 'SHELXS-97 (Sheldrick, 1990)'
_diffrn_ambient_temperature 100(2)
_diffrn_measured_fraction_theta_full 1.000
_diffrn_measured_fraction_theta_max 1.000
_diffrn_measurement_device_type 'Bruker Smart Apex CCD'
_diffrn_measurement_method 'phi and omega scans'
_diffrn_radiation_monochromator graphite
_diffrn_radiation_source 'fine-focus sealed tube'
_diffrn_radiation_type MoK\a
_diffrn_radiation_wavelength 0.71073
_diffrn_reflns_av_R_equivalents 0.0281
_diffrn_reflns_av_sigmaI/netI 0.0233
_diffrn_reflns_limit_h_max 13
_diffrn_reflns_limit_h_min -13
_diffrn_reflns_limit_k_max 17
_diffrn_reflns_limit_k_min -22
_diffrn_reflns_limit_l_max 21
_diffrn_reflns_limit_l_min -21
_diffrn_reflns_number 25375
_diffrn_reflns_theta_full 28.36
_diffrn_reflns_theta_max 28.36
_diffrn_reflns_theta_min 1.77
_exptl_absorpt_coefficient_mu 3.032
_exptl_absorpt_correction_T_max 0.6591
_exptl_absorpt_correction_T_min 0.6426
_exptl_absorpt_correction_type multi-scan
_exptl_absorpt_process_details 'SADABS; Bruker, 2000'
_exptl_crystal_colour purple
_exptl_crystal_density_diffrn 2.177
_exptl_crystal_density_method 'not measured'
_exptl_crystal_description block
_exptl_crystal_F_000 1760
_exptl_crystal_size_max 0.32
_exptl_crystal_size_mid 0.29
_exptl_crystal_size_min 0.26
_refine_diff_density_max 2.141
_refine_diff_density_min -1.804
_refine_diff_density_rms 0.139
_refine_ls_extinction_method none
_refine_ls_goodness_of_fit_ref 1.172
_refine_ls_hydrogen_treatment constr
_refine_ls_matrix_type full
_refine_ls_number_parameters 379
_refine_ls_number_reflns 6646
_refine_ls_number_restraints 142
_refine_ls_restrained_S_all 1.266
_refine_ls_R_factor_all 0.0430
_refine_ls_R_factor_gt 0.0405
_refine_ls_shift/su_max 0.006
_refine_ls_shift/su_mean 0.000
_refine_ls_structure_factor_coef Fsqd
_refine_ls_weighting_details 'calc w=1/[\s^2^(Fo^2^)+(0.0443P)^2^+10.7407P] where P=(Fo^2^+2Fc^2^)/3'
_refine_ls_weighting_scheme calc
_refine_ls_wR_factor_gt 0.1066
_refine_ls_wR_factor_ref 0.1080
_reflns_number_gt 6206
_reflns_number_total 6646
_reflns_threshold_expression >2sigma(I)
_cod_data_source_file b915459k.txt
_cod_data_source_block 2-CuCo
_cod_depositor_comments
;
The following automatic conversions were performed:
'_symmetry_cell_setting' value 'Monoclinic' changed to 'monoclinic'
according to '/home/saulius/struct/CIF-dictionaries/cif_core.dic'
dictionary named 'cif_core.dic' version 2.4.1 from 2010-06-29.

Automatic conversion script
Id: cif_fix_enum 1527 2010-12-29 10:47:43Z saulius 
;
_cod_original_sg_symbol_H-M P2(1)/n
_cod_database_code 7201473

loop_
_symmetry_equiv_pos_as_xyz
'x, y, z'
'-x+1/2, y+1/2, -z+1/2'
'-x, -y, -z'
'x-1/2, -y-1/2, z-1/2'

loop_
_atom_site_label
_atom_site_type_symbol
_atom_site_fract_x
_atom_site_fract_y
_atom_site_fract_z
_atom_site_U_iso_or_equiv
_atom_site_adp_type
_atom_site_occupancy
_atom_site_symmetry_multiplicity
_atom_site_calc_flag
_atom_site_refinement_flags
_atom_site_disorder_assembly
_atom_site_disorder_group
Co1 Co 1.14905(5) 0.32459(3) 0.09276(3) 0.01044(11) Uani 1 1 d U . .
Co2 Co 0.93825(4) 0.31174(3) 0.38643(3) 0.00796(11) Uani 1 1 d U . .
Cu1 Cu 1.04302(4) 0.10440(2) 0.06168(2) 0.00748(10) Uani 1 1 d . . .
Cu2 Cu 0.66745(4) 0.20791(3) 0.24580(3) 0.00912(10) Uani 1 1 d . . .
P1 P 0.96113(8) 0.20743(5) 0.20458(5) 0.00743(16) Uani 1 1 d . . .
P2 P 0.62907(8) 0.28281(5) 0.41787(5) 0.00749(16) Uani 1 1 d . . .
C1 C 1.0912(3) -0.0157(2) 0.1798(2) 0.0097(6) Uani 1 1 d . . .
H1A H 1.0648 -0.0611 0.1420 0.012 Uiso 1 1 calc R . .
H1B H 1.0956 -0.0348 0.2387 0.012 Uiso 1 1 calc R . .
C2 C 0.8515(3) 0.0208(2) 0.1509(2) 0.0087(6) Uani 1 1 d . . .
H2A H 0.8010 0.0371 0.1984 0.010 Uiso 1 1 calc R . .
H2B H 0.8513 -0.0384 0.1484 0.010 Uiso 1 1 calc R . .
C3 C 1.0101(3) 0.1071(2) 0.2379(2) 0.0089(6) Uani 1 1 d . . .
H3A H 1.1054 0.1073 0.2614 0.011 Uiso 1 1 calc R . .
H3B H 0.9552 0.0897 0.2828 0.011 Uiso 1 1 calc R . .
C4 C 1.2273(3) 0.0168(2) 0.1611(2) 0.0097(6) Uani 1 1 d . . .
C5 C 0.7819(3) 0.0537(2) 0.0697(2) 0.0109(6) Uani 1 1 d . . .
C6 C 0.4925(4) 0.1151(2) 0.3372(2) 0.0188(8) Uani 1 1 d . . .
H6A H 0.4328 0.0774 0.3035 0.023 Uiso 1 1 calc R . .
H6B H 0.4576 0.1217 0.3926 0.023 Uiso 1 1 calc R . .
C7 C 0.3906(4) 0.2007(3) 0.2198(2) 0.0182(8) Uani 1 1 d . . .
H7A H 0.3026 0.2164 0.2381 0.022 Uiso 1 1 calc R . .
H7B H 0.3797 0.1484 0.1908 0.022 Uiso 1 1 calc R . .
H8A H 0.4406 0.3071 0.3199 0.022 Uiso 1 1 d R . .
H8B H 0.4004 0.2439 0.3869 0.022 Uiso 1 1 d R . .
C8 C 0.4759(3) 0.2618(2) 0.3518(2) 0.0123(6) Uani 1 1 d . . .
C9 C 0.6331(5) 0.0805(2) 0.3495(3) 0.0217(8) Uani 1 1 d . . .
C10 C 0.4366(4) 0.2631(2) 0.1600(2) 0.0151(7) Uani 1 1 d . . .
N1 N 0.9922(3) 0.04967(17) 0.16643(17) 0.0076(5) Uani 1 1 d . . .
N2 N 0.4909(3) 0.19366(19) 0.29379(19) 0.0115(6) Uani 1 1 d . . .
O1 O 1.2257(2) 0.06990(15) 0.10452(16) 0.0116(5) Uani 1 1 d U . .
O2 O 1.3309(3) -0.00932(16) 0.20112(16) 0.0141(5) Uani 1 1 d U . .
O3 O 0.8542(3) 0.08869(16) 0.01898(16) 0.0126(5) Uani 1 1 d U . .
O4 O 0.6596(3) 0.04345(17) 0.05507(17) 0.0169(5) Uani 1 1 d U . .
O5 O 0.8112(2) 0.20709(15) 0.17560(15) 0.0101(5) Uani 1 1 d U . .
O6 O 0.9982(2) 0.26174(15) 0.27877(15) 0.0108(5) Uani 1 1 d U . .
O7 O 1.0423(2) 0.22262(14) 0.13025(15) 0.0093(4) Uani 1 1 d U . .
O8 O 0.7251(3) 0.11463(18) 0.31295(19) 0.0221(6) Uani 1 1 d U . .
O9 O 0.6530(4) 0.0198(2) 0.3938(2) 0.0321(7) Uani 1 1 d U . .
O10 O 0.5626(3) 0.27865(16) 0.16688(16) 0.0140(5) Uani 1 1 d U . .
O11 O 0.3557(3) 0.29421(18) 0.10632(18) 0.0195(6) Uani 1 1 d U . .
O12 O 0.7359(2) 0.29133(15) 0.35601(15) 0.0103(5) Uani 1 1 d U . .
O13 O 0.6551(3) 0.21270(15) 0.47640(16) 0.0128(5) Uani 1 1 d U . .
O14 O 0.6045(3) 0.36243(15) 0.45915(16) 0.0128(5) Uani 1 1 d U . .
O15 O 0.9682(3) 0.3828(2) 0.0594(2) 0.0275(6) Uani 1 1 d U . .
H15A H 0.9541 0.4180 0.0951 0.033 Uiso 1 1 d R . .
H15B H 0.9008 0.3808 0.0244 0.033 Uiso 1 1 d R . .
O16 O 1.2253(4) 0.4446(2) 0.0659(2) 0.0377(7) Uani 1 1 d U . .
H16A H 1.2933 0.4697 0.0859 0.045 Uiso 1 1 d R . .
H16B H 1.2276 0.4421 0.0138 0.045 Uiso 1 1 d R . .
O17 O 1.1768(3) 0.35452(17) 0.21522(17) 0.0178(5) Uani 1 1 d U . .
H17A H 1.2433 0.3794 0.2379 0.021 Uiso 1 1 d R . .
H17B H 1.1404 0.3307 0.2531 0.021 Uiso 1 1 d R . .
O18 O 1.1480(3) 0.32626(17) 0.41468(17) 0.0164(5) Uani 1 1 d U . .
H18A H 1.2094 0.2979 0.4386 0.020 Uiso 1 1 d R . .
H18B H 1.1654 0.3747 0.4266 0.020 Uiso 1 1 d R . .
O19 O 0.9533(3) 0.19731(18) 0.44767(19) 0.0216(5) Uani 1 1 d U . .
H19A H 0.8767 0.1934 0.4636 0.026 Uiso 1 1 d R . .
H19B H 1.0062 0.2086 0.4898 0.026 Uiso 1 1 d R . .
O20 O 0.9261(3) 0.36223(16) 0.50902(16) 0.0141(5) Uani 1 1 d U . .
H20A H 0.8635 0.3781 0.5357 0.017 Uiso 1 1 d R . .
H20B H 0.9935 0.3560 0.5435 0.017 Uiso 1 1 d R . .
O21 O 0.9321(3) 0.42908(16) 0.34146(16) 0.0138(4) Uani 1 1 d U . .
H21A H 0.8766 0.4657 0.3279 0.017 Uiso 1 1 d R . .
H21B H 1.0085 0.4493 0.3425 0.017 Uiso 1 1 d R . .
O22 O 0.7500(4) 0.2881(2) 0.0257(2) 0.0320(8) Uani 1 1 d . . .
H22A H 0.7450 0.2693 0.0738 0.038 Uiso 1 1 d R . .
H22B H 0.6862 0.2692 -0.0059 0.038 Uiso 1 1 d R . .
O23 O 0.0511(15) 0.0349(8) 0.4387(8) 0.217(7) Uani 1 1 d . . .
H23A H 0.1345 0.0327 0.4468 0.261 Uiso 1 1 d R . .
H23B H 0.0311 0.0762 0.4099 0.261 Uiso 1 1 d R . .
O24 O 0.9151(8) 0.9458(4) 0.3742(5) 0.104(2) Uani 1 1 d . . .
H24A H 0.8419 0.9650 0.3851 0.124 Uiso 1 1 d R . .
H24B H 0.9006 0.8995 0.3540 0.124 Uiso 1 1 d R . .

loop_
_atom_site_aniso_label
_atom_site_aniso_U_11
_atom_site_aniso_U_22
_atom_site_aniso_U_33
_atom_site_aniso_U_23
_atom_site_aniso_U_13
_atom_site_aniso_U_12
Co1 0.0121(2) 0.0129(2) 0.0064(2) -0.00380(16) 0.00096(16) -0.00100(17)
Co2 0.0072(2) 0.0096(2) 0.0071(2) -0.00232(16) 0.00050(15) -0.00107(16)
Cu1 0.00957(19) 0.00738(19) 0.00570(19) 0.00039(14) 0.00184(14) -0.00071(14)
Cu2 0.00951(19) 0.0096(2) 0.0085(2) -0.00035(14) 0.00190(14) 0.00045(14)
P1 0.0090(4) 0.0068(4) 0.0067(4) -0.0014(3) 0.0019(3) -0.0005(3)
P2 0.0082(4) 0.0075(4) 0.0067(4) -0.0007(3) 0.0009(3) -0.0008(3)
C1 0.0094(14) 0.0073(14) 0.0126(15) 0.0009(12) 0.0019(12) 0.0018(11)
C2 0.0068(14) 0.0095(14) 0.0101(14) 0.0003(12) 0.0014(11) -0.0012(11)
C3 0.0118(15) 0.0086(15) 0.0063(14) -0.0006(11) 0.0009(11) 0.0006(12)
C4 0.0107(14) 0.0084(15) 0.0103(14) -0.0041(12) 0.0027(11) -0.0005(12)
C5 0.0130(15) 0.0076(14) 0.0117(15) -0.0005(12) -0.0009(12) 0.0005(12)
C6 0.027(2) 0.0150(17) 0.0150(17) 0.0000(14) 0.0040(14) -0.0110(15)
C7 0.0121(16) 0.030(2) 0.0119(16) -0.0011(15) -0.0012(13) -0.0083(15)
C8 0.0098(15) 0.0166(17) 0.0107(15) -0.0023(13) 0.0016(12) 0.0012(13)
C9 0.040(2) 0.0107(17) 0.0164(18) -0.0018(14) 0.0106(16) 0.0002(16)
C10 0.0117(15) 0.0254(19) 0.0081(15) -0.0039(14) 0.0011(12) -0.0020(14)
N1 0.0080(12) 0.0072(12) 0.0077(12) -0.0005(10) 0.0016(9) 0.0007(10)
N2 0.0114(13) 0.0139(14) 0.0091(13) -0.0012(11) -0.0004(10) -0.0043(11)
O1 0.0112(8) 0.0118(8) 0.0120(8) 0.0003(7) 0.0019(7) -0.0005(7)
O2 0.0122(8) 0.0143(9) 0.0156(9) 0.0001(7) 0.0010(7) 0.0016(7)
O3 0.0126(8) 0.0136(9) 0.0115(8) 0.0015(7) -0.0002(7) -0.0016(7)
O4 0.0147(9) 0.0169(9) 0.0184(9) 0.0024(8) -0.0013(7) -0.0009(7)
O5 0.0094(8) 0.0112(8) 0.0098(8) -0.0008(7) 0.0013(7) 0.0005(7)
O6 0.0115(8) 0.0112(8) 0.0101(8) -0.0027(7) 0.0025(7) -0.0017(7)
O7 0.0104(8) 0.0090(8) 0.0087(8) -0.0010(7) 0.0027(7) -0.0006(7)
O8 0.0251(10) 0.0207(10) 0.0218(9) 0.0034(8) 0.0078(8) 0.0053(8)
O9 0.0380(11) 0.0279(11) 0.0311(11) 0.0033(9) 0.0067(9) 0.0008(9)
O10 0.0117(8) 0.0165(9) 0.0138(9) 0.0017(7) 0.0011(7) 0.0003(7)
O11 0.0165(9) 0.0261(10) 0.0156(9) 0.0004(8) 0.0012(8) 0.0008(8)
O12 0.0098(8) 0.0121(8) 0.0093(8) -0.0011(7) 0.0024(7) -0.0018(7)
O13 0.0151(9) 0.0120(9) 0.0112(8) 0.0007(7) 0.0000(7) 0.0007(7)
O14 0.0161(9) 0.0115(9) 0.0115(8) -0.0005(7) 0.0038(7) 0.0000(7)
O15 0.0275(8) 0.0260(10) 0.0283(10) -0.0010(8) -0.0007(7) 0.0070(7)
O16 0.0448(10) 0.0333(9) 0.0359(10) 0.0060(8) 0.0076(9) -0.0111(9)
O17 0.0197(9) 0.0188(9) 0.0152(7) -0.0063(7) 0.0038(7) -0.0049(8)
O18 0.0123(7) 0.0202(9) 0.0162(9) -0.0035(7) -0.0007(7) 0.0001(7)
O19 0.0253(10) 0.0193(8) 0.0215(9) 0.0047(7) 0.0084(8) 0.0029(8)
O20 0.0130(8) 0.0172(8) 0.0122(7) -0.0029(7) 0.0020(7) 0.0003(7)
O21 0.0127(8) 0.0127(7) 0.0163(8) 0.0006(7) 0.0022(7) -0.0001(7)
O22 0.0336(18) 0.0380(19) 0.0224(16) 0.0010(14) -0.0076(13) -0.0016(15)
O23 0.290(17) 0.143(11) 0.199(13) 0.041(10) -0.081(12) 0.004(11)
O24 0.148(7) 0.038(3) 0.129(6) -0.012(4) 0.035(5) 0.012(4)

loop_
_atom_type_symbol
_atom_type_description
_atom_type_scat_dispersion_real
_atom_type_scat_dispersion_imag
_atom_type_scat_source
C C 0.0033 0.0016 'International Tables Vol C Tables 4.2.6.8 and 6.1.1.4'
H H 0.0000 0.0000 'International Tables Vol C Tables 4.2.6.8 and 6.1.1.4'
N N 0.0061 0.0033 'International Tables Vol C Tables 4.2.6.8 and 6.1.1.4'
O O 0.0106 0.0060 'International Tables Vol C Tables 4.2.6.8 and 6.1.1.4'
P P 0.1023 0.0942 'International Tables Vol C Tables 4.2.6.8 and 6.1.1.4'
Cu Cu 0.3201 1.2651 'International Tables Vol C Tables 4.2.6.8 and 6.1.1.4'
Co Co 0.3494 0.9721 'International Tables Vol C Tables 4.2.6.8 and 6.1.1.4'

loop_
_geom_angle_atom_site_label_1
_geom_angle_atom_site_label_2
_geom_angle_atom_site_label_3
_geom_angle
_geom_angle_site_symmetry_1
_geom_angle_site_symmetry_3
_geom_angle_publ_flag
O13 Co1 O17 169.57(11) 4_665 . ?
O13 Co1 O15 90.72(12) 4_665 . ?
O17 Co1 O15 99.61(13) . . ?
O13 Co1 O11 84.30(11) 4_665 1_655 ?
O17 Co1 O11 85.40(11) . 1_655 ?
O15 Co1 O11 162.72(13) . 1_655 ?
O13 Co1 O7 94.32(10) 4_665 . ?
O17 Co1 O7 87.17(11) . . ?
O15 Co1 O7 89.88(12) . . ?
O11 Co1 O7 106.96(11) 1_655 . ?
O13 Co1 O16 93.46(13) 4_665 . ?
O17 Co1 O16 86.91(13) . . ?
O15 Co1 O16 80.44(14) . . ?
O11 Co1 O16 83.35(13) 1_655 . ?
O7 Co1 O16 167.64(12) . . ?
O6 Co2 O12 95.53(10) . . ?
O6 Co2 O21 95.45(10) . . ?
O12 Co2 O21 94.53(10) . . ?
O6 Co2 O18 81.95(10) . . ?
O12 Co2 O18 176.75(11) . . ?
O21 Co2 O18 87.77(11) . . ?
O6 Co2 O19 90.36(11) . . ?
O12 Co2 O19 89.05(11) . . ?
O21 Co2 O19 172.84(11) . . ?
O18 Co2 O19 88.92(12) . . ?
O6 Co2 O20 166.18(10) . . ?
O12 Co2 O20 97.91(10) . . ?
O21 Co2 O20 86.71(10) . . ?
O18 Co2 O20 84.50(10) . . ?
O19 Co2 O20 86.66(11) . . ?
O14 Cu1 O3 97.04(11) 4_665 . ?
O14 Cu1 O1 90.96(11) 4_665 . ?
O3 Cu1 O1 155.33(11) . . ?
O14 Cu1 N1 169.58(11) 4_665 . ?
O3 Cu1 N1 85.13(11) . . ?
O1 Cu1 N1 83.12(11) . . ?
O14 Cu1 O7 100.43(10) 4_665 . ?
O3 Cu1 O7 103.68(10) . . ?
O1 Cu1 O7 97.71(10) . . ?
N1 Cu1 O7 88.90(10) . . ?
O5 Cu2 O8 96.78(11) . . ?
O5 Cu2 O10 90.78(11) . . ?
O8 Cu2 O10 161.75(12) . . ?
O5 Cu2 N2 164.91(11) . . ?
O8 Cu2 N2 85.37(13) . . ?
O10 Cu2 N2 83.16(12) . . ?
O5 Cu2 O12 105.63(10) . . ?
O8 Cu2 O12 90.76(11) . . ?
O10 Cu2 O12 103.20(10) . . ?
N2 Cu2 O12 89.24(10) . . ?
O6 P1 O7 113.75(14) . . ?
O6 P1 O5 113.52(14) . . ?
O7 P1 O5 110.32(14) . . ?
O6 P1 C3 106.64(15) . . ?
O7 P1 C3 103.50(15) . . ?
O5 P1 C3 108.40(15) . . ?
O13 P2 O14 115.99(15) . . ?
O13 P2 O12 112.56(15) . . ?
O14 P2 O12 110.63(14) . . ?
O13 P2 C8 107.27(16) . . ?
O14 P2 C8 105.06(16) . . ?
O12 P2 C8 104.30(15) . . ?
N1 C1 C4 108.0(3) . . ?
N1 C1 H1A 110.1 . . ?
C4 C1 H1A 110.1 . . ?
N1 C1 H1B 110.1 . . ?
C4 C1 H1B 110.1 . . ?
H1A C1 H1B 108.4 . . ?
N1 C2 C5 112.0(3) . . ?
N1 C2 H2A 109.2 . . ?
C5 C2 H2A 109.2 . . ?
N1 C2 H2B 109.2 . . ?
C5 C2 H2B 109.2 . . ?
H2A C2 H2B 107.9 . . ?
N1 C3 P1 111.2(2) . . ?
N1 C3 H3A 109.4 . . ?
P1 C3 H3A 109.4 . . ?
N1 C3 H3B 109.4 . . ?
P1 C3 H3B 109.4 . . ?
H3A C3 H3B 108.0 . . ?
O2 C4 O1 124.4(3) . . ?
O2 C4 C1 119.4(3) . . ?
O1 C4 C1 116.1(3) . . ?
O4 C5 O3 123.8(3) . . ?
O4 C5 C2 118.4(3) . . ?
O3 C5 C2 117.8(3) . . ?
N2 C6 C9 111.5(3) . . ?
N2 C6 H6A 109.3 . . ?
C9 C6 H6A 109.3 . . ?
N2 C6 H6B 109.3 . . ?
C9 C6 H6B 109.3 . . ?
H6A C6 H6B 108.0 . . ?
N2 C7 C10 109.5(3) . . ?
N2 C7 H7A 109.8 . . ?
C10 C7 H7A 109.8 . . ?
N2 C7 H7B 109.8 . . ?
C10 C7 H7B 109.8 . . ?
H7A C7 H7B 108.2 . . ?
N2 C8 P2 112.4(2) . . ?
N2 C8 H8A 109.1 . . ?
P2 C8 H8A 113.8 . . ?
N2 C8 H8B 104.0 . . ?
P2 C8 H8B 111.4 . . ?
H8A C8 H8B 105.4 . . ?
O9 C9 O8 123.0(4) . . ?
O9 C9 C6 118.8(4) . . ?
O8 C9 C6 118.2(4) . . ?
O11 C10 O10 123.1(4) . . ?
O11 C10 C7 120.6(3) . . ?
O10 C10 C7 116.3(3) . . ?
C1 N1 C2 113.3(3) . . ?
C1 N1 C3 109.7(3) . . ?
C2 N1 C3 112.2(3) . . ?
C1 N1 Cu1 103.6(2) . . ?
C2 N1 Cu1 108.7(2) . . ?
C3 N1 Cu1 108.9(2) . . ?
C7 N2 C6 114.8(3) . . ?
C7 N2 C8 109.6(3) . . ?
C6 N2 C8 112.6(3) . . ?
C7 N2 Cu2 103.8(2) . . ?
C6 N2 Cu2 108.3(2) . . ?
C8 N2 Cu2 107.1(2) . . ?
C4 O1 Cu1 113.5(2) . . ?
C5 O3 Cu1 115.3(2) . . ?
P1 O5 Cu2 126.66(15) . . ?
P1 O6 Co2 146.33(16) . . ?
P1 O7 Co1 132.32(15) . . ?
P1 O7 Cu1 105.05(13) . . ?
Co1 O7 Cu1 122.52(11) . . ?
C9 O8 Cu2 115.0(3) . . ?
C10 O10 Cu2 113.2(2) . . ?
C10 O11 Co1 137.6(3) . 1_455 ?
P2 O12 Co2 126.45(15) . . ?
P2 O12 Cu2 105.29(13) . . ?
Co2 O12 Cu2 119.51(11) . . ?
P2 O13 Co1 144.48(17) . 4_566 ?
P2 O14 Cu1 135.68(16) . 4_566 ?
Co1 O15 H15A 110.7 . . ?
Co1 O15 H15B 141.3 . . ?
H15A O15 H15B 107.8 . . ?
Co1 O16 H16A 131.8 . . ?
Co1 O16 H16B 101.2 . . ?
H16A O16 H16B 107.8 . . ?
Co1 O17 H17A 125.0 . . ?
Co1 O17 H17B 123.9 . . ?
H17A O17 H17B 107.8 . . ?
Co2 O18 H18A 134.4 . . ?
Co2 O18 H18B 109.6 . . ?
H18A O18 H18B 108.3 . . ?
Co2 O19 H19A 100.6 . . ?
Co2 O19 H19B 100.2 . . ?
H19A O19 H19B 107.5 . . ?
Co2 O20 H20A 134.7 . . ?
Co2 O20 H20B 116.0 . . ?
H20A O20 H20B 107.5 . . ?
Co2 O21 H21A 140.3 . . ?
Co2 O21 H21B 112.2 . . ?
H21A O21 H21B 107.0 . . ?
H22A O22 H22B 107.5 . . ?
H23A O23 H23B 107.6 . . ?
H24A O24 H24B 108.1 . . ?

loop_
_geom_bond_atom_site_label_1
_geom_bond_atom_site_label_2
_geom_bond_distance
_geom_bond_site_symmetry_2
_geom_bond_publ_flag
Co1 O13 1.967(3) 4_665 ?
Co1 O17 2.012(3) . ?
Co1 O15 2.078(3) . ?
Co1 O11 2.121(3) 1_655 ?
Co1 O7 2.128(2) . ?
Co1 O16 2.202(4) . ?
Co2 O6 2.054(2) . ?
Co2 O12 2.065(2) . ?
Co2 O21 2.086(3) . ?
Co2 O18 2.118(3) . ?
Co2 O19 2.146(3) . ?
Co2 O20 2.147(3) . ?
Cu1 O14 1.889(3) 4_665 ?
Cu1 O3 1.963(3) . ?
Cu1 O1 1.974(3) . ?
Cu1 N1 2.015(3) . ?
Cu1 O7 2.259(2) . ?
Cu2 O5 1.909(2) . ?
Cu2 O8 1.947(3) . ?
Cu2 O10 1.957(3) . ?
Cu2 N2 2.008(3) . ?
Cu2 O12 2.297(2) . ?
P1 O6 1.510(3) . ?
P1 O7 1.524(2) . ?
P1 O5 1.526(3) . ?
P1 C3 1.811(3) . ?
P2 O13 1.505(3) . ?
P2 O14 1.515(3) . ?
P2 O12 1.532(3) . ?
P2 C8 1.809(4) . ?
C1 N1 1.476(4) . ?
C1 C4 1.523(5) . ?
C1 H1A 0.9900 . ?
C1 H1B 0.9900 . ?
C2 N1 1.486(4) . ?
C2 C5 1.516(5) . ?
C2 H2A 0.9900 . ?
C2 H2B 0.9900 . ?
C3 N1 1.489(4) . ?
C3 H3A 0.9900 . ?
C3 H3B 0.9900 . ?
C4 O2 1.243(4) . ?
C4 O1 1.266(4) . ?
C5 O4 1.235(4) . ?
C5 O3 1.279(4) . ?
C6 N2 1.483(5) . ?
C6 C9 1.516(6) . ?
C6 H6A 0.9900 . ?
C6 H6B 0.9900 . ?
C7 N2 1.479(5) . ?
C7 C10 1.515(5) . ?
C7 H7A 0.9900 . ?
C7 H7B 0.9900 . ?
C8 N2 1.485(5) . ?
C8 H8A 0.9595 . ?
C8 H8B 1.0282 . ?
C9 O9 1.240(5) . ?
C9 O8 1.273(5) . ?
C10 O11 1.235(5) . ?
C10 O10 1.282(4) . ?
O11 Co1 2.121(3) 1_455 ?
O13 Co1 1.967(3) 4_566 ?
O14 Cu1 1.889(3) 4_566 ?
O15 H15A 0.8405 . ?
O15 H15B 0.8342 . ?
O16 H16A 0.8364 . ?
O16 H16B 0.8358 . ?
O17 H17A 0.8366 . ?
O17 H17B 0.8373 . ?
O18 H18A 0.8375 . ?
O18 H18B 0.8448 . ?
O19 H19A 0.8332 . ?
O19 H19B 0.8355 . ?
O20 H20A 0.8349 . ?
O20 H20B 0.8345 . ?
O21 H21A 0.8398 . ?
O21 H21B 0.8349 . ?
O22 H22A 0.8374 . ?
O22 H22B 0.8357 . ?
O23 H23A 0.8329 . ?
O23 H23B 0.8424 . ?
O24 H24A 0.8348 . ?
O24 H24B 0.8442 . ?
